data_2203761
loop_
_publ_author_name
'Meng, Bianhong'
'Huang, Shuping'
'Gao, Fei'

_publ_section_title
;Redetermination of [HCu~2~{(CH~3~HXTA)(H)}(H~2~O)~2~]&#x00B7;4H~2~O
 [CH~3~HXTA =
 <i>N,N</i>'-(2-hydroxy-5-methyl-1,3-xylylene)bis(<i>N</i>-carboxymethylglycine)]
;
_journal_issue 6
_journal_name_full 'Acta Crystallographica Section E'
_journal_page_first m797
_journal_page_last m799
_journal_paper_doi 10.1107/S1600536804011432
_journal_volume 60
_journal_year 2004
_chemical_formula_iupac '[Cu2 (C17 H17 N2 O9) (H2 O)2], 4H2 O'
_chemical_formula_moiety 'C17 H22 Cu2 N2 O11, 4H2 O'
_chemical_formula_sum 'C17 H30 Cu2 N2 O15'
_chemical_formula_weight 629.51
_space_group_IT_number 14
_symmetry_cell_setting monoclinic
_symmetry_space_group_name_Hall '-P 2yn'
_symmetry_space_group_name_H-M 'P 1 21/n 1'
_atom_sites_solution_hydrogens geom
_atom_sites_solution_primary direct
_atom_sites_solution_secondary difmap
_audit_creation_method SHELXL-97
_cell_angle_alpha 90.00
_cell_angle_beta 104.705(2)
_cell_angle_gamma 90.00
_cell_formula_units_Z 4
_cell_length_a 15.0895(18)
_cell_length_b 10.8217(13)
_cell_length_c 15.2048(18)
_cell_measurement_reflns_used 5375
_cell_measurement_temperature 183(2)
_cell_measurement_theta_max 26.85
_cell_measurement_theta_min 2.34
_cell_volume 2401.5(5)
_computing_cell_refinement 'SAINT (Bruker, 2000)'
_computing_data_collection 'SMART (Bruker, 2000)'
_computing_data_reduction SAINT
_computing_molecular_graphics 'SHELXTL/PC (Sheldrick, 1999)'
_computing_publication_material SHELXTL/PC
_computing_structure_refinement 'SHELXL97 (Sheldrick, 2000)'
_computing_structure_solution 'SHELXS97 (Sheldrick, 2000)'
_diffrn_ambient_temperature 183(2)
_diffrn_measured_fraction_theta_full 0.997
_diffrn_measured_fraction_theta_max 0.997
_diffrn_measurement_device_type 'Bruker SMART 1K CCD area-detector'
_diffrn_measurement_method '\f and \w'
_diffrn_radiation_monochromator graphite
_diffrn_radiation_source 'fine-focus sealed tube'
_diffrn_radiation_type MoK\a
_diffrn_radiation_wavelength 0.71073
_diffrn_reflns_av_R_equivalents 0.0237
_diffrn_reflns_av_sigmaI/netI 0.0337
_diffrn_reflns_limit_h_max 17
_diffrn_reflns_limit_h_min -13
_diffrn_reflns_limit_k_max 12
_diffrn_reflns_limit_k_min -11
_diffrn_reflns_limit_l_max 16
_diffrn_reflns_limit_l_min -18
_diffrn_reflns_number 9615
_diffrn_reflns_theta_full 25.01
_diffrn_reflns_theta_max 25.01
_diffrn_reflns_theta_min 1.70
_diffrn_standards_decay_% 0
_diffrn_standards_number 0
_exptl_absorpt_coefficient_mu 1.849
_exptl_absorpt_correction_T_max 0.688
_exptl_absorpt_correction_T_min 0.509
_exptl_absorpt_correction_type multi-scan
_exptl_absorpt_process_details '(SADABS; Bruker, 2000)'
_exptl_crystal_colour 'dark green'
_exptl_crystal_density_diffrn 1.741
_exptl_crystal_density_method 'not measured'
_exptl_crystal_description plate
_exptl_crystal_F_000 1296
_exptl_crystal_size_max 0.40
_exptl_crystal_size_mid 0.40
_exptl_crystal_size_min 0.20
_refine_diff_density_max 0.696
_refine_diff_density_min -0.298
_refine_ls_extinction_method none
_refine_ls_goodness_of_fit_ref 1.005
_refine_ls_hydrogen_treatment mixed
_refine_ls_matrix_type full
_refine_ls_number_parameters 378
_refine_ls_number_reflns 4221
_refine_ls_number_restraints 0
_refine_ls_restrained_S_all 1.005
_refine_ls_R_factor_all 0.0362
_refine_ls_R_factor_gt 0.0312
_refine_ls_shift/su_max 0.000
_refine_ls_shift/su_mean 0.000
_refine_ls_structure_factor_coef Fsqd
_refine_ls_weighting_details 'calc w = 1/[\s^2^(Fo^2^)+(0.05P)^2^] where P = (Fo^2^+2Fc^2^)/3'
_refine_ls_weighting_scheme calc
_refine_ls_wR_factor_gt 0.0804
_refine_ls_wR_factor_ref 0.0819
_reflns_number_gt 3623
_reflns_number_total 4221
_reflns_threshold_expression I>2\s(I)
_cod_data_source_file hb6044.cif
_cod_data_source_block I
_cod_depositor_comments
;
The following automatic conversions were performed:
'_symmetry_cell_setting' value 'Monoclinic' changed to 'monoclinic'
according to '/home/saulius/struct/CIF-dictionaries/cif_core.dic'
dictionary named 'cif_core.dic' version 2.4.1 from 2010-06-29.

Automatic conversion script
Id: cif_fix_enum 1527 2010-12-29 10:47:43Z saulius 

The following automatic conversions were performed:

'_symmetry_cell_setting' value 'Monoclinic' changed to 'monoclinic'
according to /home/saulius/struct/CIF-dictionaries/cif_core.dic
dictionary named 'cif_core.dic' version 2.4.1 from 2010-06-29.

Automatic conversion script
Id: cif_fix_values 1715 2011-07-08 13:25:40Z adriana 
;
_cod_original_sg_symbol_H-M 'P 21/n'
_cod_database_code 2203761
_cod_database_fobs_code 2203761

loop_
_symmetry_equiv_pos_as_xyz
'x, y, z'
'-x+1/2, y+1/2, -z+1/2'
'-x, -y, -z'
'x-1/2, -y-1/2, z-1/2'

loop_
_atom_site_label
_atom_site_fract_x
_atom_site_fract_y
_atom_site_fract_z
_atom_site_U_iso_or_equiv
_atom_site_adp_type
_atom_site_calc_flag
_atom_site_refinement_flags
_atom_site_occupancy
_atom_site_type_symbol
Cu1 -0.03791(2) 0.05828(3) 0.16776(2) 0.01934(11) Uani d . 1 Cu
N1 -0.00732(15) -0.12570(19) 0.16955(13) 0.0175(5) Uani d . 1 N
O1 0.05425(12) 0.10003(16) 0.27464(11) 0.0202(4) Uani d . 1 O
O2 -0.11336(13) 0.02084(16) 0.04667(11) 0.0230(4) Uani d . 1 O
O3 -0.11788(15) -0.10314(18) -0.07040(12) 0.0335(5) Uani d . 1 O
O4 -0.13778(13) -0.01431(18) 0.24736(13) 0.0281(5) Uani d . 1 O
O5 -0.19054(15) -0.1904(2) 0.28412(14) 0.0336(5) Uani d . 1 O
O6 -0.08006(16) 0.22980(19) 0.15187(16) 0.0300(5) Uani d . 1 O
Cu2 0.13248(2) 0.27618(3) 0.30574(2) 0.01999(11) Uani d . 1 Cu
N2 0.12514(15) 0.27939(19) 0.43529(13) 0.0186(5) Uani d . 1 N
O7 0.25230(12) 0.19809(17) 0.35440(11) 0.0234(4) Uani d . 1 O
O8 0.35682(12) 0.16534(17) 0.48399(12) 0.0241(4) Uani d . 1 O
O9 0.01858(12) 0.37597(16) 0.28550(11) 0.0225(4) Uani d . 1 O
O10 -0.05018(15) 0.5041(2) 0.36146(13) 0.0400(6) Uani d . 1 O
O11 0.14780(15) 0.3000(2) 0.18352(14) 0.0263(5) Uani d . 1 O
C1 0.1810(2) -0.2523(3) 0.5554(2) 0.0346(8) Uani d . 1 C
H1A 0.1354 -0.3182 0.5501 0.052 Uiso calc R 1 H
H1B 0.1907 -0.2124 0.6149 0.052 Uiso calc R 1 H
H1C 0.2389 -0.2875 0.5491 0.052 Uiso calc R 1 H
C2 0.14693(18) -0.1576(3) 0.48117(17) 0.0234(6) Uani d . 1 C
C3 0.13360(18) -0.1905(3) 0.39069(18) 0.0246(6) Uani d . 1 C
H3 0.1459 -0.2731 0.3762 0.030 Uiso calc R 1 H
C4 0.10284(18) -0.1068(2) 0.32049(17) 0.0209(6) Uani d . 1 C
C5 0.08298(18) 0.0146(2) 0.34075(17) 0.0194(6) Uani d . 1 C
C6 0.09495(18) 0.0498(2) 0.43174(17) 0.0203(6) Uani d . 1 C
C7 0.12721(19) -0.0366(3) 0.50001(18) 0.0233(6) Uani d . 1 C
H7 0.1361 -0.0121 0.5616 0.028 Uiso calc R 1 H
C8 0.09036(18) -0.1449(2) 0.22319(17) 0.0214(6) Uani d . 1 C
H8A 0.1069 -0.2331 0.2207 0.026 Uiso calc R 1 H
H8B 0.1318 -0.0957 0.1957 0.026 Uiso calc R 1 H
C9 -0.07092(18) -0.2007(2) 0.20733(18) 0.0215(6) Uani d . 1 C
H9A -0.0344 -0.2563 0.2545 0.026 Uiso calc R 1 H
H9B -0.1079 -0.2532 0.1582 0.026 Uiso calc R 1 H
C10 -0.13503(19) -0.1273(3) 0.24841(17) 0.0227(6) Uani d . 1 C
C11 -0.01750(19) -0.1576(2) 0.07196(16) 0.0221(6) Uani d . 1 C
H11A -0.0358 -0.2453 0.0615 0.027 Uiso calc R 1 H
H11B 0.0420 -0.1466 0.0567 0.027 Uiso calc R 1 H
C12 -0.08910(19) -0.0759(2) 0.01112(18) 0.0226(6) Uani d . 1 C
C13 0.06582(19) 0.1767(3) 0.45274(17) 0.0228(6) Uani d . 1 C
H13A 0.0025 0.1913 0.4159 0.027 Uiso calc R 1 H
H13B 0.0647 0.1794 0.5175 0.027 Uiso calc R 1 H
C14 0.21993(18) 0.2677(2) 0.49170(17) 0.0217(6) Uani d . 1 C
H14A 0.2200 0.2197 0.5471 0.026 Uiso calc R 1 H
H14B 0.2448 0.3509 0.5108 0.026 Uiso calc R 1 H
C15 0.28039(19) 0.2042(2) 0.44023(18) 0.0217(6) Uani d . 1 C
C16 0.08124(19) 0.3986(3) 0.44491(17) 0.0245(6) Uani d . 1 C
H16A 0.1282 0.4646 0.4586 0.029 Uiso calc R 1 H
H16B 0.0518 0.3940 0.4961 0.029 Uiso calc R 1 H
C17 0.0095(2) 0.4296(2) 0.35743(18) 0.0242(6) Uani d . 1 C
O12 0.0809(2) 0.5244(2) 0.14152(18) 0.0423(6) Uani d . 1 O
O13 0.2062(2) 0.5036(2) 0.3297(2) 0.0422(6) Uani d . 1 O
O14 0.38904(19) 0.9524(2) 0.5929(2) 0.0414(6) Uani d . 1 O
H13C 0.253(3) 0.525(3) 0.347(2) 0.046(14) Uiso d . 1 H
H14C 0.363(3) 0.964(4) 0.631(3) 0.055(14) Uiso d . 1 H
H11D 0.126(2) 0.370(3) 0.162(2) 0.040(10) Uiso d . 1 H
H6B -0.055(2) 0.282(3) 0.188(2) 0.038(10) Uiso d . 1 H
H12B 0.104(3) 0.565(3) 0.101(3) 0.062(13) Uiso d . 1 H
H6A -0.090(3) 0.250(4) 0.102(3) 0.056(13) Uiso d . 1 H
H13D 0.195(3) 0.540(3) 0.286(2) 0.038(12) Uiso d . 1 H
H11C 0.134(3) 0.248(4) 0.151(2) 0.053(13) Uiso d . 1 H
H14D 0.372(4) 0.985(5) 0.555(3) 0.10(2) Uiso d . 1 H
H12A 0.027(3) 0.523(4) 0.118(2) 0.054(14) Uiso d . 1 H
O15 0.30668(17) 0.9176(2) 0.74364(15) 0.0328(5) Uani d . 1 O
H15B 0.256(3) 0.963(3) 0.750(2) 0.042(10) Uiso d . 1 H
H15A 0.347(2) 0.953(3) 0.775(2) 0.024(9) Uiso d . 1 H
H5 -0.188(3) -0.264(4) 0.273(3) 0.080(16) Uiso d . 1 H

loop_
_atom_site_aniso_label
_atom_site_aniso_U_11
_atom_site_aniso_U_22
_atom_site_aniso_U_33
_atom_site_aniso_U_12
_atom_site_aniso_U_13
_atom_site_aniso_U_23
Cu1 0.0226(2) 0.01678(19) 0.01651(18) 0.00049(13) 0.00103(14) -0.00156(13)
N1 0.0216(12) 0.0169(11) 0.0138(10) 0.0022(9) 0.0043(9) -0.0009(9)
O1 0.0251(10) 0.0168(9) 0.0158(9) -0.0019(8) 0.0002(8) -0.0003(7)
O2 0.0270(11) 0.0199(10) 0.0186(9) 0.0039(8) -0.0006(8) -0.0033(8)
O3 0.0484(14) 0.0278(11) 0.0186(10) 0.0067(10) -0.0020(9) -0.0058(8)
O4 0.0322(12) 0.0223(11) 0.0334(11) 0.0008(9) 0.0152(9) -0.0024(9)
O5 0.0383(13) 0.0300(13) 0.0389(13) -0.0018(10) 0.0214(10) -0.0005(10)
O6 0.0409(14) 0.0189(11) 0.0224(12) 0.0039(9) -0.0066(10) -0.0027(10)
Cu2 0.0215(2) 0.0221(2) 0.01582(18) 0.00135(13) 0.00368(14) -0.00167(13)
N2 0.0206(12) 0.0195(12) 0.0143(11) -0.0005(9) 0.0021(9) -0.0033(9)
O7 0.0220(10) 0.0278(11) 0.0197(10) 0.0032(8) 0.0042(8) -0.0006(8)
O8 0.0210(10) 0.0259(11) 0.0233(10) 0.0025(8) 0.0017(8) 0.0013(8)
O9 0.0245(10) 0.0232(10) 0.0179(9) 0.0025(8) 0.0020(8) -0.0022(8)
O10 0.0417(14) 0.0452(14) 0.0298(12) 0.0234(11) 0.0027(10) -0.0060(10)
O11 0.0362(13) 0.0221(12) 0.0199(11) 0.0003(10) 0.0058(9) -0.0021(10)
C1 0.0397(19) 0.0320(17) 0.0265(16) 0.0020(14) -0.0019(14) 0.0067(13)
C2 0.0208(15) 0.0263(15) 0.0198(14) -0.0003(12) -0.0010(11) 0.0036(12)
C3 0.0206(15) 0.0208(14) 0.0298(15) 0.0020(12) 0.0017(12) -0.0006(12)
C4 0.0176(14) 0.0227(15) 0.0208(13) -0.0024(11) 0.0019(11) 0.0012(11)
C5 0.0154(14) 0.0215(14) 0.0193(14) -0.0009(11) 0.0008(11) 0.0019(11)
C6 0.0162(14) 0.0238(15) 0.0207(14) -0.0028(11) 0.0043(11) -0.0020(11)
C7 0.0215(15) 0.0319(16) 0.0152(13) -0.0055(12) 0.0020(11) -0.0007(11)
C8 0.0207(15) 0.0212(15) 0.0211(14) 0.0048(11) 0.0030(11) -0.0002(11)
C9 0.0220(15) 0.0183(14) 0.0230(14) -0.0020(11) 0.0037(12) -0.0022(11)
C10 0.0228(15) 0.0283(17) 0.0170(13) -0.0020(12) 0.0053(11) -0.0003(12)
C11 0.0291(16) 0.0208(14) 0.0159(13) 0.0027(12) 0.0048(11) -0.0024(11)
C12 0.0267(16) 0.0203(15) 0.0208(14) -0.0010(12) 0.0062(12) -0.0006(11)
C13 0.0207(15) 0.0303(16) 0.0181(13) -0.0004(12) 0.0061(11) -0.0009(12)
C14 0.0223(15) 0.0249(15) 0.0169(13) -0.0008(11) 0.0031(11) -0.0023(11)
C15 0.0231(15) 0.0182(14) 0.0234(15) -0.0041(11) 0.0050(12) 0.0019(11)
C16 0.0248(15) 0.0282(16) 0.0188(14) 0.0023(12) 0.0022(12) -0.0063(12)
C17 0.0268(16) 0.0229(15) 0.0214(14) 0.0014(12) 0.0035(12) -0.0015(12)
O12 0.0432(17) 0.0365(14) 0.0514(15) 0.0011(12) 0.0196(14) 0.0149(12)
O13 0.0407(17) 0.0409(15) 0.0402(16) -0.0039(13) 0.0014(13) -0.0062(13)
O14 0.0490(16) 0.0362(14) 0.0419(16) 0.0101(11) 0.0167(14) 0.0126(12)
O15 0.0256(13) 0.0289(12) 0.0419(13) 0.0007(10) 0.0045(11) -0.0116(10)

loop_
_atom_type_symbol
_atom_type_description
_atom_type_scat_dispersion_real
_atom_type_scat_dispersion_imag
_atom_type_scat_source
C C 0.0033 0.0016 'International Tables Vol C Tables 4.2.6.8 and 6.1.1.4'
H H 0.0000 0.0000 'International Tables Vol C Tables 4.2.6.8 and 6.1.1.4'
N N 0.0061 0.0033 'International Tables Vol C Tables 4.2.6.8 and 6.1.1.4'
O O 0.0106 0.0060 'International Tables Vol C Tables 4.2.6.8 and 6.1.1.4'
Cu Cu 0.3201 1.2651 'International Tables Vol C Tables 4.2.6.8 and 6.1.1.4'

loop_
_geom_angle_atom_site_label_1
_geom_angle_atom_site_label_2
_geom_angle_atom_site_label_3
_geom_angle
_geom_angle_publ_flag
O1 Cu1 O2 168.91(8) ?
O1 Cu1 O6 91.40(9) ?
O2 Cu1 O6 89.25(9) ?
O1 Cu1 N1 96.10(8) ?
O2 Cu1 N1 83.43(8) ?
O6 Cu1 N1 172.50(9) ?
O1 Cu1 O4 93.79(7) ?
O2 Cu1 O4 97.05(8) ?
O6 Cu1 O4 98.82(9) ?
N1 Cu1 O4 80.56(8) ?
C9 N1 C11 110.2(2) ?
C9 N1 C8 110.85(19) ?
C11 N1 C8 110.2(2) ?
C9 N1 Cu1 111.91(16) ?
C11 N1 Cu1 104.26(15) ?
C8 N1 Cu1 109.16(15) ?
C5 O1 Cu1 119.89(15) ?
C5 O1 Cu2 111.96(14) ?
Cu1 O1 Cu2 128.05(8) y
C12 O2 Cu1 114.25(16) ?
C10 O4 Cu1 108.90(17) ?
C10 O5 H5 111(3) ?
Cu1 O6 H6B 120(2) ?
Cu1 O6 H6A 112(3) ?
H6B O6 H6A 114(4) ?
O11 Cu2 O7 95.49(8) ?
O11 Cu2 O9 95.05(8) ?
O7 Cu2 O9 166.05(7) ?
O11 Cu2 N2 170.69(9) ?
O7 Cu2 N2 84.96(8) ?
O9 Cu2 N2 83.17(8) ?
O11 Cu2 O1 95.47(8) ?
O7 Cu2 O1 95.70(7) ?
O9 Cu2 O1 92.36(7) ?
N2 Cu2 O1 93.73(7) ?
C16 N2 C14 114.3(2) ?
C16 N2 C13 109.2(2) ?
C14 N2 C13 111.7(2) ?
C16 N2 Cu2 104.55(15) ?
C14 N2 Cu2 106.45(16) ?
C13 N2 Cu2 110.35(15) ?
C15 O7 Cu2 113.64(17) ?
C17 O9 Cu2 113.02(16) ?
Cu2 O11 H11D 111(2) ?
Cu2 O11 H11C 117(3) ?
H11D O11 H11C 114(3) ?
C2 C1 H1A 109.5 ?
C2 C1 H1B 109.5 ?
H1A C1 H1B 109.5 ?
C2 C1 H1C 109.5 ?
H1A C1 H1C 109.5 ?
H1B C1 H1C 109.5 ?
C3 C2 C7 117.5(2) ?
C3 C2 C1 120.2(3) ?
C7 C2 C1 122.3(2) ?
C2 C3 C4 122.2(3) ?
C2 C3 H3 118.9 ?
C4 C3 H3 118.9 ?
C3 C4 C5 119.5(2) ?
C3 C4 C8 120.9(2) ?
C5 C4 C8 119.7(2) ?
O1 C5 C4 121.6(2) ?
O1 C5 C6 119.0(2) ?
C4 C5 C6 119.4(2) ?
C7 C6 C5 119.1(2) ?
C7 C6 C13 121.5(2) ?
C5 C6 C13 119.2(2) ?
C2 C7 C6 122.2(2) ?
C2 C7 H7 118.9 ?
C6 C7 H7 118.9 ?
C4 C8 N1 110.9(2) ?
C4 C8 H8A 109.5 ?
N1 C8 H8A 109.5 ?
C4 C8 H8B 109.5 ?
N1 C8 H8B 109.5 ?
H8A C8 H8B 108.0 ?
N1 C9 C10 114.9(2) ?
N1 C9 H9A 108.6 ?
C10 C9 H9A 108.6 ?
N1 C9 H9B 108.6 ?
C10 C9 H9B 108.6 ?
H9A C9 H9B 107.5 ?
O4 C10 O5 120.4(3) ?
O4 C10 C9 123.0(2) ?
O5 C10 C9 116.5(2) ?
N1 C11 C12 110.4(2) ?
N1 C11 H11A 109.6 ?
C12 C11 H11A 109.6 ?
N1 C11 H11B 109.6 ?
C12 C11 H11B 109.6 ?
H11A C11 H11B 108.1 ?
O3 C12 O2 123.7(2) ?
O3 C12 C11 119.0(2) ?
O2 C12 C11 117.2(2) ?
N2 C13 C6 115.0(2) ?
N2 C13 H13A 108.5 ?
C6 C13 H13A 108.5 ?
N2 C13 H13B 108.5 ?
C6 C13 H13B 108.5 ?
H13A C13 H13B 107.5 ?
N2 C14 C15 111.2(2) ?
N2 C14 H14A 109.4 ?
C15 C14 H14A 109.4 ?
N2 C14 H14B 109.4 ?
C15 C14 H14B 109.4 ?
H14A C14 H14B 108.0 ?
O8 C15 O7 123.6(3) ?
O8 C15 C14 118.4(2) ?
O7 C15 C14 118.0(2) ?
N2 C16 C17 110.1(2) ?
N2 C16 H16A 109.6 ?
C17 C16 H16A 109.6 ?
N2 C16 H16B 109.6 ?
C17 C16 H16B 109.6 ?
H16A C16 H16B 108.2 ?
O10 C17 O9 125.7(2) ?
O10 C17 C16 118.1(2) ?
O9 C17 C16 116.2(2) ?
H12B O12 H12A 104(4) ?
H13C O13 H13D 98(4) ?
H14C O14 H14D 114(5) ?
H15B O15 H15A 102(3) ?

loop_
_geom_bond_atom_site_label_1
_geom_bond_atom_site_label_2
_geom_bond_distance
_geom_bond_publ_flag
Cu1 O1 1.9056(17) y
Cu1 O2 1.9457(17) y
Cu1 O6 1.957(2) y
Cu1 N1 2.042(2) y
Cu1 O4 2.298(2) y
N1 C9 1.480(3) ?
N1 C11 1.493(3) ?
N1 C8 1.507(3) ?
O1 C5 1.353(3) ?
O1 Cu2 2.2288(17) y
O2 C12 1.273(3) ?
O3 C12 1.240(3) ?
O4 C10 1.224(3) ?
O5 C10 1.301(3) ?
O5 H5 0.82(4) ?
O6 H6B 0.81(3) ?
O6 H6A 0.76(4) ?
Cu2 O11 1.947(2) y
Cu2 O7 1.9624(18) y
Cu2 O9 1.9866(18) y
Cu2 N2 2.001(2) y
N2 C16 1.475(3) ?
N2 C14 1.475(3) ?
N2 C13 1.492(3) ?
O7 C15 1.267(3) ?
O8 C15 1.249(3) ?
O9 C17 1.276(3) ?
O10 C17 1.223(3) ?
O11 H11D 0.86(3) ?
O11 H11C 0.75(4) ?
C1 C2 1.514(4) ?
C1 H1A 0.9800 ?
C1 H1B 0.9800 ?
C1 H1C 0.9800 ?
C2 C3 1.385(4) ?
C2 C7 1.389(4) ?
C3 C4 1.387(4) ?
C3 H3 0.9500 ?
C4 C5 1.399(4) ?
C4 C8 1.501(3) ?
C5 C6 1.402(4) ?
C6 C7 1.390(4) ?
C6 C13 1.501(4) ?
C7 H7 0.9500 ?
C8 H8A 0.9900 ?
C8 H8B 0.9900 ?
C9 C10 1.504(4) ?
C9 H9A 0.9900 ?
C9 H9B 0.9900 ?
C11 C12 1.516(4) ?
C11 H11A 0.9900 ?
C11 H11B 0.9900 ?
C13 H13A 0.9900 ?
C13 H13B 0.9900 ?
C14 C15 1.510(4) ?
C14 H14A 0.9900 ?
C14 H14B 0.9900 ?
C16 C17 1.523(4) ?
C16 H16A 0.9900 ?
C16 H16B 0.9900 ?
O12 H12B 0.90(4) ?
O12 H12A 0.80(4) ?
O13 H13C 0.73(4) ?
O13 H13D 0.76(3) ?
O14 H14C 0.79(4) ?
O14 H14D 0.67(5) ?
O15 H15B 0.94(4) ?
O15 H15A 0.77(3) ?

loop_
_geom_contact_atom_site_label_1
_geom_contact_atom_site_label_2
_geom_contact_distance
_geom_contact_publ_flag
Cu1 Cu2 3.7194(6) y

loop_
_geom_hbond_atom_site_label_D
_geom_hbond_atom_site_label_H
_geom_hbond_atom_site_label_A
_geom_hbond_site_symmetry_A
_geom_hbond_distance_DH
_geom_hbond_distance_HA
_geom_hbond_distance_DA
_geom_hbond_angle_DHA
_geom_hbond_publ_flag
O5 H5 O15 4_565 0.82(4) 1.72(4) 2.533(3) 175(5) y
O6 H6A O8 4_565 0.76(4) 2.00(4) 2.734(3) 163(4) y
O6 H6B O9 . 0.81(3) 1.91(3) 2.704(3) 167(3) y
O11 H11C O3 3 0.75(4) 1.96(4) 2.703(3) 172(4) y
O11 H11D O12 . 0.86(3) 1.80(3) 2.645(3) 167(3) y
O12 H12A O14 4_575 0.80(4) 2.04(4) 2.811(4) 163(4) y
O12 H12B O8 2 0.90(4) 1.89(4) 2.787(3) 173(4) y
O13 H13C O3 4_666 0.73(4) 2.20(4) 2.911(4) 166(4) y
O13 H13D O12 . 0.75(3) 2.43(3) 3.011(4) 135(4) y
O14 H14C O15 . 0.79(4) 2.16(4) 2.896(4) 156(4) y
O14 H14D O8 1_565 0.67(5) 2.21(5) 2.807(3) 149(5) y
O15 H15A O10 4_676 0.77(3) 1.82(3) 2.574(3) 165(3) y
O15 H15B O4 3_566 0.94(4) 1.87(4) 2.790(3) 165(3) y

loop_
_geom_torsion_atom_site_label_1
_geom_torsion_atom_site_label_2
_geom_torsion_atom_site_label_3
_geom_torsion_atom_site_label_4
_geom_torsion
O1 Cu1 N1 C9 100.25(16)
O2 Cu1 N1 C9 -90.90(16)
O6 Cu1 N1 C9 -78.4(7)
O4 Cu1 N1 C9 7.40(15)
O1 Cu1 N1 C11 -140.62(16)
O2 Cu1 N1 C11 28.23(16)
O6 Cu1 N1 C11 40.7(8)
O4 Cu1 N1 C11 126.54(16)
O1 Cu1 N1 C8 -22.84(17)
O2 Cu1 N1 C8 146.01(17)
O6 Cu1 N1 C8 158.5(7)
O4 Cu1 N1 C8 -115.68(16)
O2 Cu1 O1 C5 -115.5(4)
O6 Cu1 O1 C5 151.28(19)
N1 Cu1 O1 C5 -28.55(19)
O4 Cu1 O1 C5 52.34(19)
O2 Cu1 O1 Cu2 60.5(4)
O6 Cu1 O1 Cu2 -32.78(13)
N1 Cu1 O1 Cu2 147.40(12)
O4 Cu1 O1 Cu2 -131.71(11)
O1 Cu1 O2 C12 65.7(5)
O6 Cu1 O2 C12 159.1(2)
N1 Cu1 O2 C12 -22.52(19)
O4 Cu1 O2 C12 -102.11(19)
O1 Cu1 O4 C10 -101.58(17)
O2 Cu1 O4 C10 76.08(17)
O6 Cu1 O4 C10 166.41(17)
N1 Cu1 O4 C10 -6.02(17)
C5 O1 Cu2 O11 136.56(17)
Cu1 O1 Cu2 O11 -39.65(13)
C5 O1 Cu2 O7 40.47(17)
Cu1 O1 Cu2 O7 -135.74(12)
C5 O1 Cu2 O9 -128.14(17)
Cu1 O1 Cu2 O9 55.65(12)
C5 O1 Cu2 N2 -44.83(17)
Cu1 O1 Cu2 N2 138.96(12)
O11 Cu2 N2 C16 48.4(6)
O7 Cu2 N2 C16 141.60(17)
O9 Cu2 N2 C16 -31.06(16)
O1 Cu2 N2 C16 -123.00(16)
O11 Cu2 N2 C14 -72.9(6)
O7 Cu2 N2 C14 20.29(16)
O9 Cu2 N2 C14 -152.36(17)
O1 Cu2 N2 C14 115.70(16)
O11 Cu2 N2 C13 165.7(5)
O7 Cu2 N2 C13 -101.10(17)
O9 Cu2 N2 C13 86.25(17)
O1 Cu2 N2 C13 -5.69(17)
O11 Cu2 O7 C15 158.38(19)
O9 Cu2 O7 C15 19.5(4)
N2 Cu2 O7 C15 -12.28(18)
O1 Cu2 O7 C15 -105.54(18)
O11 Cu2 O9 C17 -149.28(19)
O7 Cu2 O9 C17 -10.4(4)
N2 Cu2 O9 C17 21.53(19)
O1 Cu2 O9 C17 115.01(18)
C7 C2 C3 C4 0.8(4)
C1 C2 C3 C4 -179.8(3)
C2 C3 C4 C5 -1.1(4)
C2 C3 C4 C8 179.1(3)
Cu1 O1 C5 C4 45.2(3)
Cu2 O1 C5 C4 -131.4(2)
Cu1 O1 C5 C6 -136.3(2)
Cu2 O1 C5 C6 47.2(3)
C3 C4 C5 O1 178.9(2)
C8 C4 C5 O1 -1.3(4)
C3 C4 C5 C6 0.3(4)
C8 C4 C5 C6 -179.9(2)
O1 C5 C6 C7 -178.0(2)
C4 C5 C6 C7 0.6(4)
O1 C5 C6 C13 6.7(4)
C4 C5 C6 C13 -174.7(2)
C3 C2 C7 C6 0.2(4)
C1 C2 C7 C6 -179.3(3)
C5 C6 C7 C2 -0.9(4)
C13 C6 C7 C2 174.3(3)
C3 C4 C8 N1 121.1(3)
C5 C4 C8 N1 -58.7(3)
C9 N1 C8 C4 -60.7(3)
C11 N1 C8 C4 177.0(2)
Cu1 N1 C8 C4 63.0(2)
C11 N1 C9 C10 -123.9(2)
C8 N1 C9 C10 113.8(2)
Cu1 N1 C9 C10 -8.3(3)
Cu1 O4 C10 O5 -175.1(2)
Cu1 O4 C10 C9 3.1(3)
N1 C9 C10 O4 3.2(4)
N1 C9 C10 O5 -178.5(2)
C9 N1 C11 C12 90.3(3)
C8 N1 C11 C12 -147.0(2)
Cu1 N1 C11 C12 -30.0(2)
Cu1 O2 C12 O3 -167.1(2)
Cu1 O2 C12 C11 9.8(3)
N1 C11 C12 O3 -167.6(2)
N1 C11 C12 O2 15.3(3)
C16 N2 C13 C6 171.3(2)
C14 N2 C13 C6 -61.3(3)
Cu2 N2 C13 C6 56.9(2)
C7 C6 C13 N2 112.9(3)
C5 C6 C13 N2 -71.9(3)
C16 N2 C14 C15 -139.5(2)
C13 N2 C14 C15 95.9(3)
Cu2 N2 C14 C15 -24.7(2)
Cu2 O7 C15 O8 -176.5(2)
Cu2 O7 C15 C14 0.4(3)
N2 C14 C15 O8 -165.7(2)
N2 C14 C15 O7 17.3(3)
C14 N2 C16 C17 151.8(2)
C13 N2 C16 C17 -82.3(3)
Cu2 N2 C16 C17 35.8(3)
Cu2 O9 C17 O10 173.5(3)
Cu2 O9 C17 C16 -5.3(3)
N2 C16 C17 O10 159.5(3)
N2 C16 C17 O9 -21.7(3)
